data_4025417
loop_
_publ_author_name
'Chambers C. Hughes'
'Christopher A. Kauffman'
'Paul R. Jensen'
'William Fenical'

_publ_section_title
;
 Structures, Reactivities, and Antibiotic Properties of the Marinopyrroles
 A-F
;
_journal_name_full 'Journal of Organic Chemistry'
_journal_page_first 3240
_journal_page_last 3250
_journal_paper_doi 10.1021/jo1002054
_journal_volume 75
_journal_year 2010
_chemical_formula_sum 'C11 H6 Br Cl2 N O2'
_chemical_formula_weight 334.98
_chemical_name_systematic
; 
 ? 
;
_space_group_IT_number 14
_symmetry_cell_setting monoclinic
_symmetry_space_group_name_Hall '-P 2ybc'
_symmetry_space_group_name_H-M 'P 1 21/c 1'
_atom_sites_solution_hydrogens geom
_atom_sites_solution_primary direct
_atom_sites_solution_secondary difmap
_audit_creation_method SHELXL-97
_cell_angle_alpha 90.00
_cell_angle_beta 101.256(4)
_cell_angle_gamma 90.00
_cell_formula_units_Z 4
_cell_length_a 12.955(3)
_cell_length_b 12.250(3)
_cell_length_c 7.2861(18)
_cell_measurement_reflns_used 4864
_cell_measurement_temperature 100(2)
_cell_measurement_theta_max 28.10
_cell_measurement_theta_min 2.85
_cell_volume 1134.1(5)
_computing_cell_refinement 'Bruker SMART'
_computing_data_collection 'Bruker SMART'
_computing_data_reduction 'Bruker SAINT'
_computing_molecular_graphics 'Bruker SHELXTL'
_computing_publication_material 'Bruker SHELXTL'
_computing_structure_refinement 'SHELXL-97 (Sheldrick, 1997)'
_computing_structure_solution 'SHELXS-97 (Sheldrick, 1990)'
_diffrn_ambient_temperature 100(2)
_diffrn_measured_fraction_theta_full 0.995
_diffrn_measured_fraction_theta_max 0.963
_diffrn_measurement_device_type 'CCD area detector'
_diffrn_measurement_method 'phi and omega scans'
_diffrn_radiation_monochromator graphite
_diffrn_radiation_source 'fine-focus sealed tube'
_diffrn_radiation_type MoK\a
_diffrn_radiation_wavelength 0.71073
_diffrn_reflns_av_R_equivalents 0.0352
_diffrn_reflns_av_sigmaI/netI 0.0401
_diffrn_reflns_limit_h_max 16
_diffrn_reflns_limit_h_min -14
_diffrn_reflns_limit_k_max 16
_diffrn_reflns_limit_k_min -16
_diffrn_reflns_limit_l_max 9
_diffrn_reflns_limit_l_min -9
_diffrn_reflns_number 7678
_diffrn_reflns_theta_full 25.00
_diffrn_reflns_theta_max 28.21
_diffrn_reflns_theta_min 1.60
_exptl_absorpt_coefficient_mu 4.081
_exptl_absorpt_correction_T_max 0.3740
_exptl_absorpt_correction_T_min 0.3461
_exptl_absorpt_correction_type multi-scan
_exptl_absorpt_process_details SADABS
_exptl_crystal_colour 'dichroic: yellow/colorless'
_exptl_crystal_density_diffrn 1.962
_exptl_crystal_density_method 'not measured'
_exptl_crystal_description block
_exptl_crystal_F_000 656
_exptl_crystal_size_max 0.33
_exptl_crystal_size_mid 0.33
_exptl_crystal_size_min 0.30
_refine_diff_density_max 1.230
_refine_diff_density_min -0.381
_refine_diff_density_rms 0.115
_refine_ls_extinction_method none
_refine_ls_goodness_of_fit_ref 1.107
_refine_ls_hydrogen_treatment constr
_refine_ls_matrix_type full
_refine_ls_number_parameters 154
_refine_ls_number_reflns 2575
_refine_ls_number_restraints 0
_refine_ls_restrained_S_all 1.107
_refine_ls_R_factor_all 0.0350
_refine_ls_R_factor_gt 0.0311
_refine_ls_shift/su_max 0.005
_refine_ls_shift/su_mean 0.001
_refine_ls_structure_factor_coef Fsqd
_refine_ls_weighting_details 'calc w=1/[\s^2^(Fo^2^)+(0.0400P)^2^+0.7000P] where P=(Fo^2^+2Fc^2^)/3'
_refine_ls_weighting_scheme calc
_refine_ls_wR_factor_gt 0.0804
_refine_ls_wR_factor_ref 0.0822
_reflns_number_gt 2299
_reflns_number_total 2575
_reflns_threshold_expression >2sigma(I)
_cod_data_source_file jo1002054_si_003.cif
_cod_data_source_block sio8a
_cod_depositor_comments
;
The following automatic conversions were performed:

'_symmetry_cell_setting' value 'Monoclinic' changed to 'monoclinic'
according to the built-in table from CIF Core dictionary named
'cif_core.dic' version 2.4.1 from 2010-06-29.

Automatic conversion script
Id: cif_fix_values 1646 2011-03-28 12:23:43Z adriana 
;
_cod_database_code 4025417

loop_
_symmetry_equiv_pos_as_xyz
'x, y, z'
'-x, y+1/2, -z+1/2'
'-x, -y, -z'
'x, -y-1/2, z-1/2'

loop_
_atom_site_label
_atom_site_type_symbol
_atom_site_fract_x
_atom_site_fract_y
_atom_site_fract_z
_atom_site_U_iso_or_equiv
_atom_site_adp_type
_atom_site_occupancy
_atom_site_symmetry_multiplicity
_atom_site_calc_flag
_atom_site_refinement_flags
_atom_site_disorder_assembly
_atom_site_disorder_group
Br1 Br -0.418989(19) 0.948337(19) 0.32483(3) 0.01776(10) Uani 1 1 d . . .
Cl1 Cl -0.42933(4) 0.66984(5) 0.31593(7) 0.01351(14) Uani 1 1 d . . .
Cl2 Cl -0.18954(5) 0.56702(5) 0.25625(9) 0.01789(15) Uani 1 1 d . . .
O1 O -0.02715(14) 1.17854(14) 0.3336(3) 0.0202(4) Uani 1 1 d . . .
H1A H -0.0075 1.1132 0.3485 0.030 Uiso 1 1 calc R . .
O2 O -0.04869(14) 0.96743(14) 0.3000(3) 0.0199(4) Uani 1 1 d . . .
N1 N -0.16001(17) 0.78302(16) 0.2441(3) 0.0150(4) Uani 1 1 d . . .
H1B H -0.0945 0.7753 0.2299 0.018 Uiso 1 1 calc R . .
C1 C -0.1279(2) 1.18209(19) 0.2343(3) 0.0148(5) Uani 1 1 d . . .
C2 C -0.1692(2) 1.2847(2) 0.1802(3) 0.0179(5) Uani 1 1 d . . .
H2A H -0.1280 1.3483 0.2143 0.021 Uiso 1 1 calc R . .
C3 C -0.2699(2) 1.2936(2) 0.0772(4) 0.0187(5) Uani 1 1 d . . .
H3A H -0.2985 1.3639 0.0438 0.022 Uiso 1 1 calc R . .
C4 C -0.3306(2) 1.2008(2) 0.0212(3) 0.0177(5) Uani 1 1 d . . .
H4A H -0.3991 1.2075 -0.0539 0.021 Uiso 1 1 calc R . .
C5 C -0.29006(19) 1.0995(2) 0.0761(3) 0.0155(5) Uani 1 1 d . . .
H5A H -0.3310 1.0363 0.0373 0.019 Uiso 1 1 calc R . .
C6 C -0.18962(19) 1.08775(19) 0.1881(3) 0.0148(5) Uani 1 1 d . . .
C7 C -0.1447(2) 0.9800(2) 0.2497(3) 0.0146(5) Uani 1 1 d . . .
C8 C -0.21084(19) 0.88164(19) 0.2519(3) 0.0146(5) Uani 1 1 d . . .
C9 C -0.2264(2) 0.70005(18) 0.2617(3) 0.0142(5) Uani 1 1 d . . .
C10 C -0.32074(19) 0.74268(19) 0.2853(3) 0.0135(5) Uani 1 1 d . . .
C11 C -0.31137(19) 0.85701(19) 0.2795(3) 0.0140(5) Uani 1 1 d . . .

loop_
_atom_site_aniso_label
_atom_site_aniso_U_11
_atom_site_aniso_U_22
_atom_site_aniso_U_33
_atom_site_aniso_U_23
_atom_site_aniso_U_13
_atom_site_aniso_U_12
Br1 0.01634(16) 0.01519(15) 0.02259(16) -0.00069(8) 0.00591(11) 0.00199(8)
Cl1 0.0126(3) 0.0120(3) 0.0158(3) 0.00127(19) 0.0025(2) -0.0033(2)
Cl2 0.0201(3) 0.0108(3) 0.0233(3) 0.0011(2) 0.0055(2) 0.0019(2)
O1 0.0143(9) 0.0136(8) 0.0314(10) 0.0021(7) 0.0018(8) 0.0004(7)
O2 0.0125(9) 0.0148(8) 0.0314(10) 0.0010(7) 0.0017(8) -0.0003(7)
N1 0.0134(10) 0.0127(10) 0.0191(10) 0.0013(8) 0.0038(8) 0.0007(8)
C1 0.0130(12) 0.0160(11) 0.0168(12) 0.0005(9) 0.0066(9) -0.0001(9)
C2 0.0211(13) 0.0130(11) 0.0207(13) 0.0017(9) 0.0066(10) -0.0010(10)
C3 0.0222(14) 0.0163(12) 0.0189(12) 0.0039(9) 0.0074(10) 0.0041(10)
C4 0.0173(13) 0.0205(12) 0.0158(12) 0.0035(9) 0.0046(10) 0.0026(10)
C5 0.0147(12) 0.0162(11) 0.0161(11) 0.0003(9) 0.0041(9) -0.0009(9)
C6 0.0187(13) 0.0120(11) 0.0147(11) 0.0005(9) 0.0062(10) 0.0014(10)
C7 0.0164(12) 0.0128(11) 0.0151(11) -0.0023(9) 0.0042(9) -0.0009(10)
C8 0.0145(12) 0.0124(11) 0.0162(12) 0.0006(9) 0.0014(9) 0.0007(9)
C9 0.0175(12) 0.0109(11) 0.0135(11) 0.0005(8) 0.0016(9) 0.0008(9)
C10 0.0129(11) 0.0141(11) 0.0129(11) 0.0019(9) 0.0010(9) -0.0032(9)
C11 0.0151(12) 0.0129(11) 0.0135(11) -0.0001(8) 0.0014(9) 0.0018(9)

loop_
_atom_type_symbol
_atom_type_description
_atom_type_scat_dispersion_real
_atom_type_scat_dispersion_imag
_atom_type_scat_source
C C 0.0033 0.0016 'International Tables Vol C Tables 4.2.6.8 and 6.1.1.4'
H H 0.0000 0.0000 'International Tables Vol C Tables 4.2.6.8 and 6.1.1.4'
N N 0.0061 0.0033 'International Tables Vol C Tables 4.2.6.8 and 6.1.1.4'
O O 0.0106 0.0060 'International Tables Vol C Tables 4.2.6.8 and 6.1.1.4'
Cl Cl 0.1484 0.1585 'International Tables Vol C Tables 4.2.6.8 and 6.1.1.4'
Br Br -0.2901 2.4595 'International Tables Vol C Tables 4.2.6.8 and 6.1.1.4'

loop_
_geom_angle_atom_site_label_1
_geom_angle_atom_site_label_2
_geom_angle_atom_site_label_3
_geom_angle
_geom_angle_site_symmetry_1
_geom_angle_site_symmetry_3
_geom_angle_publ_flag
C9 N1 C8 109.6(2) . . ?
O1 C1 C2 117.0(2) . . ?
O1 C1 C6 122.7(2) . . ?
C2 C1 C6 120.3(2) . . ?
C3 C2 C1 119.8(2) . . ?
C2 C3 C4 121.0(2) . . ?
C5 C4 C3 119.1(3) . . ?
C4 C5 C6 121.4(2) . . ?
C5 C6 C1 118.3(2) . . ?
C5 C6 C7 122.4(2) . . ?
C1 C6 C7 119.3(2) . . ?
O2 C7 C6 121.1(2) . . ?
O2 C7 C8 116.5(2) . . ?
C6 C7 C8 122.4(2) . . ?
N1 C8 C11 106.5(2) . . ?
N1 C8 C7 115.4(2) . . ?
C11 C8 C7 137.7(2) . . ?
N1 C9 C10 108.9(2) . . ?
N1 C9 Cl2 122.0(2) . . ?
C10 C9 Cl2 129.02(19) . . ?
C9 C10 C11 106.9(2) . . ?
C9 C10 Cl1 126.28(19) . . ?
C11 C10 Cl1 126.80(18) . . ?
C8 C11 C10 108.0(2) . . ?
C8 C11 Br1 130.48(19) . . ?
C10 C11 Br1 121.28(18) . . ?

loop_
_geom_bond_atom_site_label_1
_geom_bond_atom_site_label_2
_geom_bond_distance
_geom_bond_site_symmetry_2
_geom_bond_publ_flag
Br1 C11 1.867(2) . ?
Cl1 C10 1.717(2) . ?
Cl2 C9 1.701(2) . ?
O1 C1 1.364(3) . ?
O2 C7 1.236(3) . ?
N1 C9 1.354(3) . ?
N1 C8 1.382(3) . ?
C1 C2 1.392(3) . ?
C1 C6 1.408(3) . ?
C2 C3 1.377(4) . ?
C3 C4 1.397(4) . ?
C4 C5 1.376(3) . ?
C5 C6 1.402(3) . ?
C6 C7 1.477(3) . ?
C7 C8 1.480(3) . ?
C8 C11 1.389(3) . ?
C9 C10 1.370(3) . ?
C10 C11 1.407(3) . ?

loop_
_cod_related_entry_id
_cod_related_entry_database
_cod_related_entry_code
1 ChemSpider 30659200
